data_2231221
loop_
_publ_author_name
'Betz, Richard'
'Gerber, Thomas'
'Hosten, Eric'
'Schalekamp, Henk'

_publ_section_title
;
 (2-Hydroxy-4-methoxyphenyl)(2-hydroxyphenyl)methanone
;
_journal_coeditor_code LW2071
_journal_issue 8
_journal_name_full 'Acta Crystallographica Section E'
_journal_page_first o2180
_journal_paper_doi 10.1107/S1600536811030042
_journal_volume 67
_journal_year 2011
_chemical_formula_iupac 'C14 H12 O4'
_chemical_formula_moiety 'C14 H12 O4'
_chemical_formula_sum 'C14 H12 O4'
_chemical_formula_weight 244.24
_chemical_name_systematic
;
(2-Hydroxy-4-methoxyphenyl)(2-hydroxyphenyl)methanone
;
_space_group_IT_number 19
_symmetry_cell_setting orthorhombic
_symmetry_space_group_name_Hall 'P 2ac 2ab'
_symmetry_space_group_name_H-M 'P 21 21 21'
_atom_sites_solution_hydrogens geom
_atom_sites_solution_primary direct
_atom_sites_solution_secondary difmap
_audit_creation_method SHELXL-97
_cell_angle_alpha 90.00
_cell_angle_beta 90.00
_cell_angle_gamma 90.00
_cell_formula_units_Z 4
_cell_length_a 4.8582(2)
_cell_length_b 14.0236(5)
_cell_length_c 16.8636(5)
_cell_measurement_reflns_used 4306
_cell_measurement_temperature 200(2)
_cell_measurement_theta_max 28.21
_cell_measurement_theta_min 2.82
_cell_volume 1148.91(7)
_computing_cell_refinement 'SAINT (Bruker, 2010)'
_computing_data_collection 'APEX2 (Bruker, 2010)'
_computing_data_reduction 'SAINT (Bruker, 2010)'
_computing_molecular_graphics 'ORTEP-3 (Farrugia, 1997) and Mercury (Macrae <i>et al.</i>, 2008)'
_computing_publication_material 'SHELXL97 (Sheldrick, 2008) and PLATON (Spek, 2009)'
_computing_structure_refinement 'SHELXL97 (Sheldrick, 2008)'
_computing_structure_solution 'SHELXS97 (Sheldrick, 2008)'
_diffrn_ambient_temperature 200(2)
_diffrn_measured_fraction_theta_full 0.993
_diffrn_measured_fraction_theta_max 0.993
_diffrn_measurement_device_type 'Bruker APEXII CCD'
_diffrn_measurement_method '\f and \w'
_diffrn_radiation_monochromator graphite
_diffrn_radiation_source 'fine-focus sealed tube'
_diffrn_radiation_type MoK\a
_diffrn_radiation_wavelength 0.71073
_diffrn_reflns_av_R_equivalents 0.0211
_diffrn_reflns_av_sigmaI/netI 0.0169
_diffrn_reflns_limit_h_max 6
_diffrn_reflns_limit_h_min -4
_diffrn_reflns_limit_k_max 17
_diffrn_reflns_limit_k_min -18
_diffrn_reflns_limit_l_max 22
_diffrn_reflns_limit_l_min -21
_diffrn_reflns_number 6314
_diffrn_reflns_theta_full 28.31
_diffrn_reflns_theta_max 28.31
_diffrn_reflns_theta_min 1.89
_exptl_absorpt_coefficient_mu 0.104
_exptl_absorpt_correction_type none
_exptl_crystal_colour yellow
_exptl_crystal_density_diffrn 1.412
_exptl_crystal_density_method 'not measured'
_exptl_crystal_description platelet
_exptl_crystal_F_000 512
_exptl_crystal_size_max 0.478
_exptl_crystal_size_mid 0.141
_exptl_crystal_size_min 0.050
_refine_diff_density_max 0.184
_refine_diff_density_min -0.167
_refine_ls_extinction_method none
_refine_ls_goodness_of_fit_ref 1.070
_refine_ls_hydrogen_treatment constr
_refine_ls_matrix_type full
_refine_ls_number_parameters 166
_refine_ls_number_reflns 1683
_refine_ls_number_restraints 0
_refine_ls_restrained_S_all 1.070
_refine_ls_R_factor_all 0.0360
_refine_ls_R_factor_gt 0.0299
_refine_ls_shift/su_max 0.000
_refine_ls_shift/su_mean 0.000
_refine_ls_structure_factor_coef Fsqd
_refine_ls_weighting_details 'calc w=1/[\s^2^(Fo^2^)+(0.0509P)^2^+0.0857P] where P=(Fo^2^+2Fc^2^)/3'
_refine_ls_weighting_scheme calc
_refine_ls_wR_factor_gt 0.0795
_refine_ls_wR_factor_ref 0.0834
_reflns_number_gt 1484
_reflns_number_total 1683
_reflns_threshold_expression I>2sigma(I)
_cod_data_source_file lw2071.cif
_cod_data_source_block I
_cod_original_sg_symbol_Hall 'P 2ac 2ab '
_cod_database_code 2231221
_cod_database_fobs_code 2231221

loop_
_symmetry_equiv_pos_as_xyz
'x, y, z'
'-x+1/2, -y, z+1/2'
'x+1/2, -y+1/2, -z'
'-x, y+1/2, -z+1/2'

loop_
_atom_site_type_symbol
_atom_site_label
_atom_site_fract_x
_atom_site_fract_y
_atom_site_fract_z
_atom_site_U_iso_or_equiv
_atom_site_adp_type
_atom_site_calc_flag
_atom_site_refinement_flags
_atom_site_occupancy
_atom_site_symmetry_multiplicity
O O1 1.0688(3) -0.07918(7) 0.34393(6) 0.0382(3) Uani d . 1 1
O O2 0.6572(3) -0.06852(7) 0.24525(6) 0.0374(3) Uani d . 1 1
H H2 0.7719 -0.0968 0.2741 0.056 Uiso calc R 1 1
O O3 1.4961(3) -0.08333(8) 0.43931(7) 0.0390(3) Uani d . 1 1
H H3 1.4061 -0.1013 0.3995 0.058 Uiso calc R 1 1
O O4 0.4289(3) 0.24323(8) 0.15520(6) 0.0405(3) Uani d . 1 1
C C1 1.0352(3) 0.00668(10) 0.36067(8) 0.0288(3) Uani d . 1 1
C C2 0.2546(5) 0.20454(13) 0.09489(11) 0.0447(5) Uani d . 1 1
H H2A 0.3649 0.1660 0.0583 0.067 Uiso calc R 1 1
H H2B 0.1664 0.2567 0.0657 0.067 Uiso calc R 1 1
H H2C 0.1130 0.1644 0.1194 0.067 Uiso calc R 1 1
C C11 0.8770(3) 0.06797(10) 0.30686(8) 0.0273(3) Uani d . 1 1
C C12 0.6941(3) 0.02686(10) 0.25159(8) 0.0279(3) Uani d . 1 1
C C13 0.5372(4) 0.08324(11) 0.20056(8) 0.0296(3) Uani d . 1 1
H H13 0.4108 0.0546 0.1648 0.036 Uiso calc R 1 1
C C14 0.5676(4) 0.18145(10) 0.20262(8) 0.0309(3) Uani d . 1 1
C C15 0.7562(4) 0.22409(10) 0.25446(8) 0.0335(4) Uani d . 1 1
H H15 0.7797 0.2913 0.2545 0.040 Uiso calc R 1 1
C C16 0.9063(4) 0.16846(10) 0.30496(8) 0.0309(3) Uani d . 1 1
H H16 1.0341 0.1980 0.3398 0.037 Uiso calc R 1 1
C C21 1.1541(4) 0.04328(10) 0.43571(8) 0.0275(3) Uani d . 1 1
C C22 1.3752(4) -0.00534(10) 0.47108(9) 0.0297(3) Uani d . 1 1
C C23 1.4840(4) 0.02689(11) 0.54312(9) 0.0344(4) Uani d . 1 1
H H23 1.6380 -0.0046 0.5659 0.041 Uiso calc R 1 1
C C24 1.3687(4) 0.10414(12) 0.58103(9) 0.0373(4) Uani d . 1 1
H H24 1.4441 0.1256 0.6298 0.045 Uiso calc R 1 1
C C25 1.1439(4) 0.15086(11) 0.54881(9) 0.0355(4) Uani d . 1 1
H H25 1.0621 0.2030 0.5760 0.043 Uiso calc R 1 1
C C26 1.0397(4) 0.12097(10) 0.47670(8) 0.0310(3) Uani d . 1 1
H H26 0.8872 0.1537 0.4543 0.037 Uiso calc R 1 1

loop_
_atom_site_aniso_label
_atom_site_aniso_U_11
_atom_site_aniso_U_22
_atom_site_aniso_U_33
_atom_site_aniso_U_12
_atom_site_aniso_U_13
_atom_site_aniso_U_23
O1 0.0427(7) 0.0264(5) 0.0456(6) 0.0066(6) -0.0057(6) -0.0090(4)
O2 0.0490(7) 0.0230(5) 0.0403(5) -0.0041(5) -0.0070(6) -0.0036(4)
O3 0.0417(7) 0.0346(6) 0.0406(6) 0.0111(6) -0.0018(6) -0.0034(5)
O4 0.0549(8) 0.0284(5) 0.0380(5) -0.0066(6) -0.0164(7) 0.0015(4)
C1 0.0276(8) 0.0267(6) 0.0322(6) -0.0003(6) 0.0032(7) -0.0035(5)
C2 0.0554(12) 0.0360(8) 0.0428(8) -0.0058(9) -0.0199(10) -0.0001(7)
C11 0.0292(8) 0.0252(7) 0.0275(6) -0.0020(7) 0.0037(7) -0.0036(5)
C12 0.0318(8) 0.0246(7) 0.0272(6) -0.0045(6) 0.0057(7) -0.0044(5)
C13 0.0323(8) 0.0286(7) 0.0279(6) -0.0055(7) -0.0010(7) -0.0035(5)
C14 0.0367(9) 0.0300(7) 0.0260(6) -0.0027(7) -0.0003(8) 0.0006(5)
C15 0.0449(9) 0.0231(6) 0.0324(7) -0.0090(7) -0.0045(9) 0.0002(5)
C16 0.0370(9) 0.0260(7) 0.0298(6) -0.0080(7) -0.0016(8) -0.0024(5)
C21 0.0302(8) 0.0234(6) 0.0289(6) -0.0021(6) 0.0037(7) 0.0008(5)
C22 0.0324(8) 0.0254(7) 0.0313(6) -0.0024(7) 0.0057(7) 0.0026(5)
C23 0.0356(9) 0.0337(8) 0.0338(7) -0.0041(7) -0.0028(8) 0.0057(6)
C24 0.0470(10) 0.0348(8) 0.0300(7) -0.0118(8) -0.0009(8) -0.0011(6)
C25 0.0436(10) 0.0285(7) 0.0343(7) -0.0038(7) 0.0063(8) -0.0059(6)
C26 0.0343(9) 0.0258(7) 0.0329(7) -0.0011(7) 0.0022(7) -0.0007(5)

loop_
_atom_type_symbol
_atom_type_description
_atom_type_scat_dispersion_real
_atom_type_scat_dispersion_imag
_atom_type_scat_source
C C 0.0033 0.0016 'International Tables Vol C Tables 4.2.6.8 and 6.1.1.4'
H H 0.0000 0.0000 'International Tables Vol C Tables 4.2.6.8 and 6.1.1.4'
O O 0.0106 0.0060 'International Tables Vol C Tables 4.2.6.8 and 6.1.1.4'

loop_
_geom_angle_atom_site_label_1
_geom_angle_atom_site_label_2
_geom_angle_atom_site_label_3
_geom_angle
C12 O2 H2 109.5
C22 O3 H3 109.5
C14 O4 C2 118.06(12)
O1 C1 C11 119.60(13)
O1 C1 C21 118.44(14)
C11 C1 C21 121.95(12)
O4 C2 H2A 109.5
O4 C2 H2B 109.5
H2A C2 H2B 109.5
O4 C2 H2C 109.5
H2A C2 H2C 109.5
H2B C2 H2C 109.5
C12 C11 C16 117.06(14)
C12 C11 C1 119.94(12)
C16 C11 C1 122.95(14)
O2 C12 C13 116.03(13)
O2 C12 C11 122.64(13)
C13 C12 C11 121.33(13)
C14 C13 C12 119.32(14)
C14 C13 H13 120.3
C12 C13 H13 120.3
O4 C14 C13 124.52(14)
O4 C14 C15 114.82(13)
C13 C14 C15 120.64(15)
C16 C15 C14 119.64(13)
C16 C15 H15 120.2
C14 C15 H15 120.2
C15 C16 C11 121.91(15)
C15 C16 H16 119.0
C11 C16 H16 119.0
C26 C21 C22 118.02(13)
C26 C21 C1 122.29(15)
C22 C21 C1 119.48(13)
O3 C22 C23 116.15(15)
O3 C22 C21 123.81(13)
C23 C22 C21 120.04(14)
C24 C23 C22 120.20(17)
C24 C23 H23 119.9
C22 C23 H23 119.9
C23 C24 C25 120.74(15)
C23 C24 H24 119.6
C25 C24 H24 119.6
C26 C25 C24 119.38(15)
C26 C25 H25 120.3
C24 C25 H25 120.3
C25 C26 C21 121.54(16)
C25 C26 H26 119.2
C21 C26 H26 119.2

loop_
_geom_bond_atom_site_label_1
_geom_bond_atom_site_label_2
_geom_bond_distance
O1 C1 1.2475(18)
O2 C12 1.3537(16)
O2 H2 0.8400
O3 C22 1.3522(19)
O3 H3 0.8400
O4 C14 1.3578(19)
O4 C2 1.430(2)
C1 C11 1.467(2)
C1 C21 1.483(2)
C2 H2A 0.9800
C2 H2B 0.9800
C2 H2C 0.9800
C11 C12 1.411(2)
C11 C16 1.417(2)
C12 C13 1.395(2)
C13 C14 1.386(2)
C13 H13 0.9500
C14 C15 1.401(2)
C15 C16 1.366(2)
C15 H15 0.9500
C16 H16 0.9500
C21 C26 1.405(2)
C21 C22 1.405(2)
C22 C23 1.400(2)
C23 C24 1.377(2)
C23 H23 0.9500
C24 C25 1.384(3)
C24 H24 0.9500
C25 C26 1.382(2)
C25 H25 0.9500
C26 H26 0.9500

loop_
_geom_hbond_atom_site_label_D
_geom_hbond_atom_site_label_H
_geom_hbond_atom_site_label_A
_geom_hbond_site_symmetry_A
_geom_hbond_distance_DH
_geom_hbond_distance_HA
_geom_hbond_distance_DA
_geom_hbond_angle_DHA
O2 H2 O1 . 0.84 1.88 2.6058(17) 144
O3 H3 O1 . 0.84 1.91 2.6267(17) 142
O3 H3 O4 4_745 0.84 2.50 2.9306(15) 113
C15 H15 O1 4_755 0.95 2.57 3.3297(18) 137

loop_
_geom_torsion_atom_site_label_1
_geom_torsion_atom_site_label_2
_geom_torsion_atom_site_label_3
_geom_torsion_atom_site_label_4
_geom_torsion
O1 C1 C11 C12 20.0(2)
C21 C1 C11 C12 -159.02(14)
O1 C1 C11 C16 -157.31(16)
C21 C1 C11 C16 23.7(2)
C16 C11 C12 O2 177.13(15)
C1 C11 C12 O2 -0.3(2)
C16 C11 C12 C13 -3.7(2)
C1 C11 C12 C13 178.86(14)
O2 C12 C13 C14 -178.84(15)
C11 C12 C13 C14 1.9(2)
C2 O4 C14 C13 -4.9(2)
C2 O4 C14 C15 173.44(16)
C12 C13 C14 O4 179.11(14)
C12 C13 C14 C15 0.9(2)
O4 C14 C15 C16 179.84(15)
C13 C14 C15 C16 -1.8(3)
C14 C15 C16 C11 -0.1(3)
C12 C11 C16 C15 2.8(2)
C1 C11 C16 C15 -179.82(15)
O1 C1 C21 C26 -152.15(16)
C11 C1 C21 C26 26.9(2)
O1 C1 C21 C22 22.6(2)
C11 C1 C21 C22 -158.41(14)
C26 C21 C22 O3 177.31(15)
C1 C21 C22 O3 2.4(2)
C26 C21 C22 C23 -3.2(2)
C1 C21 C22 C23 -178.13(14)
O3 C22 C23 C24 -178.06(15)
C21 C22 C23 C24 2.4(2)
C22 C23 C24 C25 0.1(3)
C23 C24 C25 C26 -1.8(3)
C24 C25 C26 C21 0.9(2)
C22 C21 C26 C25 1.6(2)
C1 C21 C26 C25 176.35(14)

loop_
_cod_related_entry_id
_cod_related_entry_database
_cod_related_entry_code
1 ChemSpider 8251
